data_4035513
loop_
_publ_author_name
'Xu, Meng-Meng'
'Wang, Hai-Qing'
'Mao, Yu-Jia'
'Mei, Guang-Jian'
'Wang, Shu-Liang'
'Shi, Feng'

_publ_section_title
;
 Cooperative Catalysis-Enabled Asymmetric \a-Arylation of Aldehydes Using
 2-Indolylmethanols as Arylation Reagents.
;
_journal_issue 9
_journal_name_full 'The Journal of organic chemistry'
_journal_page_first 5027
_journal_page_last 5034
_journal_paper_doi 10.1021/acs.joc.8b00228
_journal_volume 83
_journal_year 2018
_chemical_formula_moiety 'C25 H23 N O'
_chemical_formula_sum 'C25 H23 N O'
_chemical_formula_weight 353.44
_space_group_crystal_system monoclinic
_space_group_IT_number 14
_space_group_name_Hall '-P 2ybc'
_space_group_name_H-M_alt 'P 1 21/c 1'
_atom_sites_solution_hydrogens geom
_atom_sites_solution_primary dual
_audit_creation_date 2017-05-25
_audit_creation_method
;
Olex2 1.2
(compiled 2017.03.28 svn.r3405 for OlexSys, GUI svn.r5337)
;
_cell_angle_alpha 90
_cell_angle_beta 101.183(3)
_cell_angle_gamma 90
_cell_formula_units_Z 4
_cell_length_a 8.3683(5)
_cell_length_b 16.2170(10)
_cell_length_c 15.0187(10)
_cell_measurement_reflns_used 5141
_cell_measurement_temperature 293(2)
_cell_measurement_theta_max 69.804
_cell_measurement_theta_min 2.999
_cell_volume 1999.5(2)
_computing_cell_refinement 'SAINT v8.37A (Bruker, 2015)'
_computing_data_reduction 'SAINT v8.37A (Bruker, 2015)'
_computing_molecular_graphics 'Olex2 (Dolomanov et al., 2009)'
_computing_publication_material 'Olex2 (Dolomanov et al., 2009)'
_computing_structure_refinement 'ShelXL (Sheldrick, 2015)'
_computing_structure_solution 'ShelXT (Sheldrick, 2015)'
_diffrn_ambient_temperature 293.0
_diffrn_measured_fraction_theta_full 0.989
_diffrn_measured_fraction_theta_max 0.983
_diffrn_measurement_device_type 'Bruker APEX-II CCD'
_diffrn_measurement_method '\f and \w scans'
_diffrn_radiation_type CuK\a
_diffrn_radiation_wavelength 1.54178
_diffrn_reflns_av_R_equivalents 0.0685
_diffrn_reflns_av_unetI/netI 0.0540
_diffrn_reflns_Laue_measured_fraction_full 0.989
_diffrn_reflns_Laue_measured_fraction_max 0.983
_diffrn_reflns_limit_h_max 10
_diffrn_reflns_limit_h_min -10
_diffrn_reflns_limit_k_max 19
_diffrn_reflns_limit_k_min -19
_diffrn_reflns_limit_l_max 17
_diffrn_reflns_limit_l_min -15
_diffrn_reflns_number 16090
_diffrn_reflns_point_group_measured_fraction_full 0.989
_diffrn_reflns_point_group_measured_fraction_max 0.983
_diffrn_reflns_theta_full 67.679
_diffrn_reflns_theta_max 70.203
_diffrn_reflns_theta_min 4.054
_diffrn_standards_number 0
_exptl_absorpt_coefficient_mu 0.548
_exptl_absorpt_correction_T_max 0.7533
_exptl_absorpt_correction_T_min 0.5513
_exptl_absorpt_correction_type multi-scan
_exptl_absorpt_process_details
'SADABS-2016/2 (Bruker,2016/2) was used for absorption correction. wR2(int) was 0.1425 before and 0.0843 after correction. The Ratio of minimum to maximum transmission is 0.7318. The \l/2 correction factor is Not present.'
_exptl_crystal_colour colourless
_exptl_crystal_colour_primary colourless
_exptl_crystal_density_diffrn 1.174
_exptl_crystal_description plate
_exptl_crystal_F_000 752
_exptl_crystal_size_max 0.10
_exptl_crystal_size_mid 0.08
_exptl_crystal_size_min 0.01
_refine_diff_density_max 0.259
_refine_diff_density_min -0.280
_refine_diff_density_rms 0.050
_refine_ls_extinction_method none
_refine_ls_goodness_of_fit_ref 1.017
_refine_ls_hydrogen_treatment constr
_refine_ls_matrix_type full
_refine_ls_number_parameters 245
_refine_ls_number_reflns 3744
_refine_ls_number_restraints 0
_refine_ls_restrained_S_all 1.017
_refine_ls_R_factor_all 0.0945
_refine_ls_R_factor_gt 0.0724
_refine_ls_shift/su_max 0.006
_refine_ls_shift/su_mean 0.001
_refine_ls_structure_factor_coef Fsqd
_refine_ls_weighting_details 'w=1/[\s^2^(Fo^2^)+(0.1122P)^2^+0.7309P] where P=(Fo^2^+2Fc^2^)/3'
_refine_ls_weighting_scheme calc
_refine_ls_wR_factor_gt 0.1878
_refine_ls_wR_factor_ref 0.2158
_reflns_Friedel_coverage 0.000
_reflns_number_gt 2732
_reflns_number_total 3744
_reflns_threshold_expression 'I > 2\s(I)'
_cod_data_source_file jo8b00228_si_002.cif
_cod_data_source_block cu_d8v17047_0m
_cod_database_code 4035513
_shelx_shelxl_version_number 2016/6
_shelx_space_group_comment
;
The symmetry employed for this shelxl refinement is uniquely defined
by the following loop, which should always be used as a source of
symmetry information in preference to the above space-group names.
They are only intended as comments.
;
_shelx_estimated_absorpt_t_max 0.995
_shelx_estimated_absorpt_t_min 0.947
_olex2_refinement_description
;
1. Fixed Uiso
 At 1.2 times of:
  All C(H) groups, All C(H,H) groups, All N(H) groups
 At 1.5 times of:
  All C(H,H,H) groups
2.a Ternary CH refined with riding coordinates:
 C1(H1A), C10(H10)
2.b Secondary CH2 refined with riding coordinates:
 C12(H12A,H12B)
2.c Aromatic/amide H refined with riding coordinates:
 N1(H1), C5(H5), C6(H6), C7(H7), C8(H8), C11(H11), C15(H15), C16(H16),
 C17(H17), C18(H18), C19(H19), C21(H21), C22(H22), C23(H23), C24(H24), C25(H25)
2.d Idealised Me refined as rotating group:
 C13(H13A,H13B,H13C)
;
_olex2_submission_special_instructions 'No special instructions were received'

loop_
_space_group_symop_operation_xyz
'x, y, z'
'-x, y+1/2, -z+1/2'
'-x, -y, -z'
'x, -y-1/2, z-1/2'

loop_
_atom_site_label
_atom_site_type_symbol
_atom_site_fract_x
_atom_site_fract_y
_atom_site_fract_z
_atom_site_U_iso_or_equiv
_atom_site_adp_type
_atom_site_occupancy
_atom_site_site_symmetry_order
_atom_site_calc_flag
_atom_site_refinement_flags_posn
O1 O -0.0826(3) 0.70375(19) 0.6284(2) 0.1145(9) Uani 1 1 d .
N1 N 0.5719(2) 0.69499(12) 0.63978(14) 0.0535(5) Uani 1 1 d .
H1 H 0.663264 0.673012 0.634825 0.064 Uiso 1 1 calc R
C1 C 0.4951(3) 0.58184(14) 0.73765(15) 0.0499(5) Uani 1 1 d .
H1A H 0.452357 0.587376 0.793667 0.060 Uiso 1 1 calc R
C2 C 0.4639(3) 0.66273(14) 0.68910(16) 0.0502(5) Uani 1 1 d .
C3 C 0.3314(3) 0.71391(15) 0.68100(17) 0.0533(6) Uani 1 1 d .
C4 C 0.3583(3) 0.78138(14) 0.62363(16) 0.0516(5) Uani 1 1 d .
C5 C 0.2712(3) 0.85209(16) 0.58971(18) 0.0616(6) Uani 1 1 d .
H5 H 0.169883 0.862977 0.603869 0.074 Uiso 1 1 calc R
C6 C 0.3368(4) 0.90503(17) 0.53542(18) 0.0662(7) Uani 1 1 d .
H6 H 0.278644 0.951845 0.512777 0.079 Uiso 1 1 calc R
C7 C 0.4886(4) 0.89055(16) 0.51325(19) 0.0663(7) Uani 1 1 d .
H7 H 0.529615 0.927725 0.476224 0.080 Uiso 1 1 calc R
C8 C 0.5792(3) 0.82149(16) 0.54562(18) 0.0619(6) Uani 1 1 d .
H8 H 0.681042 0.811727 0.531672 0.074 Uiso 1 1 calc R
C9 C 0.5113(3) 0.76754(14) 0.59975(16) 0.0516(5) Uani 1 1 d .
C10 C 0.1827(3) 0.69879(19) 0.7214(2) 0.0698(7) Uani 1 1 d .
H10 H 0.208129 0.650644 0.761041 0.084 Uiso 1 1 calc R
C11 C 0.0476(3) 0.6732(2) 0.6477(3) 0.0946(11) Uani 1 1 d .
H11 H 0.067337 0.628303 0.612942 0.114 Uiso 1 1 calc R
C12 C 0.1366(4) 0.7661(2) 0.7798(2) 0.0832(9) Uani 1 1 d .
H12A H 0.037359 0.750450 0.799789 0.100 Uiso 1 1 calc R
H12B H 0.113835 0.815864 0.743656 0.100 Uiso 1 1 calc R
C13 C 0.2665(6) 0.7846(3) 0.8618(3) 0.1063(12) Uani 1 1 d .
H13A H 0.362016 0.805009 0.842541 0.160 Uiso 1 1 calc GR
H13B H 0.293147 0.735096 0.896576 0.160 Uiso 1 1 calc GR
H13C H 0.227181 0.825424 0.898522 0.160 Uiso 1 1 calc GR
C14 C 0.4026(3) 0.50997(15) 0.68524(17) 0.0549(6) Uani 1 1 d .
C15 C 0.3478(4) 0.51157(19) 0.5925(2) 0.0759(8) Uani 1 1 d .
H15 H 0.365940 0.557896 0.559295 0.091 Uiso 1 1 calc R
C16 C 0.2652(5) 0.4438(2) 0.5483(2) 0.0942(11) Uani 1 1 d .
H16 H 0.228791 0.445220 0.485797 0.113 Uiso 1 1 calc R
C17 C 0.2373(4) 0.3753(2) 0.5962(3) 0.0889(10) Uani 1 1 d .
H17 H 0.181549 0.330439 0.566429 0.107 Uiso 1 1 calc R
C18 C 0.2915(4) 0.37303(18) 0.6877(2) 0.0807(9) Uani 1 1 d .
H18 H 0.273346 0.326361 0.720305 0.097 Uiso 1 1 calc R
C19 C 0.3737(3) 0.43978(17) 0.7325(2) 0.0649(7) Uani 1 1 d .
H19 H 0.409858 0.437531 0.795020 0.078 Uiso 1 1 calc R
C20 C 0.6770(3) 0.56428(15) 0.76694(16) 0.0539(6) Uani 1 1 d .
C21 C 0.7580(3) 0.50983(17) 0.7206(2) 0.0665(7) Uani 1 1 d .
H21 H 0.701635 0.483188 0.669204 0.080 Uiso 1 1 calc R
C22 C 0.9242(4) 0.4944(2) 0.7504(3) 0.0811(9) Uani 1 1 d .
H22 H 0.978317 0.458210 0.718439 0.097 Uiso 1 1 calc R
C23 C 1.0068(4) 0.5326(2) 0.8266(3) 0.0881(10) Uani 1 1 d .
H23 H 1.116739 0.521423 0.847288 0.106 Uiso 1 1 calc R
C24 C 0.9286(4) 0.5873(3) 0.8727(2) 0.0906(10) Uani 1 1 d .
H24 H 0.985500 0.613486 0.924318 0.109 Uiso 1 1 calc R
C25 C 0.7641(3) 0.6038(2) 0.8423(2) 0.0722(7) Uani 1 1 d .
H25 H 0.712064 0.641968 0.873208 0.087 Uiso 1 1 calc R

loop_
_atom_site_aniso_label
_atom_site_aniso_U_11
_atom_site_aniso_U_22
_atom_site_aniso_U_33
_atom_site_aniso_U_23
_atom_site_aniso_U_13
_atom_site_aniso_U_12
O1 0.0465(12) 0.142(2) 0.151(2) 0.0050(19) 0.0093(13) 0.0042(13)
N1 0.0447(10) 0.0544(11) 0.0648(12) 0.0083(9) 0.0190(9) 0.0040(8)
C1 0.0424(11) 0.0550(13) 0.0528(12) 0.0050(9) 0.0104(9) -0.0002(9)
C2 0.0398(11) 0.0543(13) 0.0570(13) 0.0016(10) 0.0111(9) -0.0024(9)
C3 0.0376(11) 0.0594(13) 0.0641(14) 0.0026(11) 0.0126(10) -0.0004(9)
C4 0.0426(11) 0.0523(12) 0.0584(13) 0.0000(10) 0.0064(10) 0.0016(9)
C5 0.0531(14) 0.0612(14) 0.0670(15) 0.0003(12) 0.0034(11) 0.0064(11)
C6 0.0713(17) 0.0559(14) 0.0672(16) 0.0048(12) 0.0031(13) 0.0080(12)
C7 0.0791(18) 0.0561(14) 0.0640(15) 0.0078(12) 0.0148(13) -0.0025(13)
C8 0.0642(15) 0.0590(14) 0.0657(15) 0.0054(11) 0.0208(12) -0.0029(11)
C9 0.0478(12) 0.0511(12) 0.0563(13) 0.0027(10) 0.0113(10) 0.0000(9)
C10 0.0426(13) 0.0785(18) 0.092(2) 0.0118(15) 0.0227(13) 0.0034(12)
C11 0.0406(15) 0.096(2) 0.148(3) -0.006(2) 0.0212(17) -0.0112(15)
C12 0.0746(19) 0.082(2) 0.101(2) 0.0151(17) 0.0384(18) 0.0128(15)
C13 0.122(3) 0.114(3) 0.084(2) 0.007(2) 0.022(2) 0.014(2)
C14 0.0452(12) 0.0551(13) 0.0644(14) 0.0042(11) 0.0107(10) -0.0009(10)
C15 0.091(2) 0.0721(18) 0.0627(16) 0.0008(13) 0.0104(15) -0.0134(15)
C16 0.110(3) 0.095(2) 0.0718(19) -0.0128(17) 0.0015(18) -0.019(2)
C17 0.084(2) 0.075(2) 0.102(2) -0.0116(18) 0.0028(18) -0.0164(17)
C18 0.0693(18) 0.0608(16) 0.107(2) 0.0075(16) 0.0032(17) -0.0123(14)
C19 0.0534(14) 0.0629(15) 0.0757(17) 0.0110(12) 0.0062(12) -0.0039(11)
C20 0.0437(12) 0.0567(13) 0.0605(14) 0.0104(10) 0.0086(10) -0.0009(10)
C21 0.0512(14) 0.0620(15) 0.0872(18) 0.0009(13) 0.0159(13) 0.0034(11)
C22 0.0521(15) 0.0735(18) 0.121(3) 0.0171(18) 0.0247(17) 0.0099(13)
C23 0.0467(15) 0.106(3) 0.108(3) 0.031(2) 0.0073(16) -0.0005(16)
C24 0.0579(17) 0.131(3) 0.076(2) 0.009(2) -0.0045(15) -0.0195(19)
C25 0.0588(15) 0.092(2) 0.0652(16) -0.0019(14) 0.0097(12) -0.0082(14)

loop_
_atom_type_symbol
_atom_type_description
_atom_type_scat_dispersion_real
_atom_type_scat_dispersion_imag
_atom_type_scat_source
C C 0.0181 0.0091 'International Tables Vol C Tables 4.2.6.8 and 6.1.1.4'
H H 0.0000 0.0000 'International Tables Vol C Tables 4.2.6.8 and 6.1.1.4'
N N 0.0311 0.0180 'International Tables Vol C Tables 4.2.6.8 and 6.1.1.4'
O O 0.0492 0.0322 'International Tables Vol C Tables 4.2.6.8 and 6.1.1.4'

loop_
_geom_angle_atom_site_label_1
_geom_angle_atom_site_label_2
_geom_angle_atom_site_label_3
_geom_angle
C2 N1 H1 125.2
C9 N1 H1 125.2
C9 N1 C2 109.63(19)
C2 C1 H1A 106.2
C2 C1 C14 113.16(19)
C2 C1 C20 111.92(18)
C14 C1 H1A 106.2
C20 C1 H1A 106.2
C20 C1 C14 112.50(19)
N1 C2 C1 121.54(19)
C3 C2 N1 109.0(2)
C3 C2 C1 129.4(2)
C2 C3 C4 107.22(19)
C2 C3 C10 125.6(2)
C4 C3 C10 127.1(2)
C5 C4 C3 135.2(2)
C5 C4 C9 118.1(2)
C9 C4 C3 106.64(19)
C4 C5 H5 120.4
C6 C5 C4 119.3(2)
C6 C5 H5 120.4
C5 C6 H6 119.1
C5 C6 C7 121.7(2)
C7 C6 H6 119.1
C6 C7 H7 119.5
C8 C7 C6 120.9(2)
C8 C7 H7 119.5
C7 C8 H8 121.4
C7 C8 C9 117.1(2)
C9 C8 H8 121.4
N1 C9 C4 107.50(19)
N1 C9 C8 129.7(2)
C8 C9 C4 122.8(2)
C3 C10 H10 106.0
C11 C10 C3 108.4(3)
C11 C10 H10 106.0
C11 C10 C12 113.3(3)
C12 C10 C3 116.4(2)
C12 C10 H10 106.0
O1 C11 C10 127.0(4)
O1 C11 H11 116.5
C10 C11 H11 116.5
C10 C12 H12A 108.9
C10 C12 H12B 108.9
C10 C12 C13 113.4(3)
H12A C12 H12B 107.7
C13 C12 H12A 108.9
C13 C12 H12B 108.9
C12 C13 H13A 109.5
C12 C13 H13B 109.5
C12 C13 H13C 109.5
H13A C13 H13B 109.5
H13A C13 H13C 109.5
H13B C13 H13C 109.5
C15 C14 C1 122.8(2)
C15 C14 C19 118.4(2)
C19 C14 C1 118.9(2)
C14 C15 H15 119.9
C14 C15 C16 120.1(3)
C16 C15 H15 119.9
C15 C16 H16 119.7
C17 C16 C15 120.6(3)
C17 C16 H16 119.7
C16 C17 H17 120.2
C18 C17 C16 119.6(3)
C18 C17 H17 120.2
C17 C18 H18 119.8
C17 C18 C19 120.4(3)
C19 C18 H18 119.8
C14 C19 H19 119.6
C18 C19 C14 120.8(3)
C18 C19 H19 119.6
C21 C20 C1 122.3(2)
C25 C20 C1 119.2(2)
C25 C20 C21 118.5(2)
C20 C21 H21 119.7
C20 C21 C22 120.6(3)
C22 C21 H21 119.7
C21 C22 H22 120.1
C23 C22 C21 119.8(3)
C23 C22 H22 120.1
C22 C23 H23 119.9
C22 C23 C24 120.3(3)
C24 C23 H23 119.9
C23 C24 H24 120.0
C23 C24 C25 120.0(3)
C25 C24 H24 120.0
C20 C25 C24 120.7(3)
C20 C25 H25 119.6
C24 C25 H25 119.6

loop_
_geom_bond_atom_site_label_1
_geom_bond_atom_site_label_2
_geom_bond_distance
O1 C11 1.180(4)
N1 H1 0.8600
N1 C2 1.378(3)
N1 C9 1.373(3)
C1 H1A 0.9800
C1 C2 1.499(3)
C1 C14 1.530(3)
C1 C20 1.527(3)
C2 C3 1.371(3)
C3 C4 1.437(3)
C3 C10 1.506(3)
C4 C5 1.401(3)
C4 C9 1.413(3)
C5 H5 0.9300
C5 C6 1.370(4)
C6 H6 0.9300
C6 C7 1.394(4)
C7 H7 0.9300
C7 C8 1.387(4)
C8 H8 0.9300
C8 C9 1.389(3)
C10 H10 0.9800
C10 C11 1.480(5)
C10 C12 1.497(4)
C11 H11 0.9300
C12 H12A 0.9700
C12 H12B 0.9700
C12 C13 1.507(5)
C13 H13A 0.9600
C13 H13B 0.9600
C13 H13C 0.9600
C14 C15 1.380(4)
C14 C19 1.387(3)
C15 H15 0.9300
C15 C16 1.395(4)
C16 H16 0.9300
C16 C17 1.368(5)
C17 H17 0.9300
C17 C18 1.361(5)
C18 H18 0.9300
C18 C19 1.385(4)
C19 H19 0.9300
C20 C21 1.381(4)
C20 C25 1.380(4)
C21 H21 0.9300
C21 C22 1.398(4)
C22 H22 0.9300
C22 C23 1.366(5)
C23 H23 0.9300
C23 C24 1.367(5)
C24 H24 0.9300
C24 C25 1.390(4)
C25 H25 0.9300
